data_1564851
loop_
_publ_author_name
'Toikka, Yulia N.'
'Spiridonova, Dar&#x2019;ya V.'
'Novikov, Alexander S.'
'Bokach, Nadezhda A.'

_publ_section_title
;
 Copper(II) Prevents the Saccarine-Dialkylcyanamide Coupling by Forming
 Mononuclear (Saccharinate)(Dialkylcyanamide)copper(II) Complexes
;
_journal_issue 9
_journal_name_full Inorganics
_journal_page_first 69
_journal_paper_doi 10.3390/inorganics9090069
_journal_volume 9
_journal_year 2021
_chemical_formula_moiety 'C17 H18 Cu N4 O8 S2'
_chemical_formula_sum 'C17 H18 Cu N4 O8 S2'
_chemical_formula_weight 534.01
_space_group_crystal_system orthorhombic
_space_group_IT_number 62
_space_group_name_Hall '-P 2ac 2n'
_space_group_name_H-M_alt 'P n m a'
_atom_sites_solution_hydrogens mixed
_atom_sites_solution_primary dual
_audit_creation_date 2021-02-02
_audit_creation_method
;
Olex2 1.2
(compiled 2018.05.29 svn.r3508 for OlexSys, GUI svn.r5506)
;
_cell_angle_alpha 90
_cell_angle_beta 90
_cell_angle_gamma 90
_cell_formula_units_Z 4
_cell_length_a 7.14100(10)
_cell_length_b 23.8599(4)
_cell_length_c 12.48922(19)
_cell_measurement_reflns_used 5013
_cell_measurement_temperature 100(2)
_cell_measurement_theta_max 70.2150
_cell_measurement_theta_min 1.8630
_cell_volume 2127.96(6)
_computing_cell_refinement 'CrysAlisPro 1.171.40.67a (Rigaku OD, 2019)'
_computing_data_collection 'CrysAlisPro 1.171.40.67a (Rigaku OD, 2019)'
_computing_data_reduction 'CrysAlisPro 1.171.40.67a (Rigaku OD, 2019)'
_computing_molecular_graphics 'Olex2 (Dolomanov et al., 2009)'
_computing_publication_material 'Olex2 (Dolomanov et al., 2009)'
_computing_structure_refinement 'ShelXL (Sheldrick, 2015)'
_computing_structure_solution 'ShelXT (Sheldrick, 2015)'
_diffrn_ambient_environment N~2~
_diffrn_ambient_temperature 100(2)
_diffrn_detector 'Hybrid Pixel Array Detector'
_diffrn_detector_area_resol_mean 10.0000
_diffrn_detector_type HyPix3000
_diffrn_measured_fraction_theta_full 0.999
_diffrn_measured_fraction_theta_max 0.999
_diffrn_measurement_details
;
List of Runs (angles in degrees, time in seconds):

  # Type    Start    End  Width  t~exp~   \w     \q     \k     \f   Frames
--------------------------------------------------------------------------
  1  \w    -62.00 -12.00   0.50    0.20    --  -38.82  97.00-113.00  100
  2  \w     -1.00  30.00   0.50    0.20    --  -38.82  27.00 111.00   62
  3  \w    -47.00  -6.00   0.50    0.20    --  -38.82  27.00 111.00   82
  4  \w    -72.00 -37.00   0.50    0.20    --  -38.82 122.00 -34.00   70
  5  \w     77.00 102.00   0.50    0.20    --   38.82  27.00 111.00   50
  6  \w     18.00  58.00   0.50    0.20    --   38.82-150.00  82.00   80
  7  \w     24.00  49.00   0.50    0.20    --   38.82  27.00 111.00   50
  8  \w     33.00  59.00   0.50    0.20    --   38.82 -97.00 139.00   52
  9  \w     31.00  63.00   0.50    0.20    --   38.82-122.00-115.00   64
 10  \w    -29.00  -3.00   0.50    0.20    --   38.82 -27.00 -51.00   52
 11  \w     85.00 147.00   0.50    0.20    --  100.00  97.00-113.00  124
 12  \w     31.00  72.00   0.50    0.20    --  100.00 -27.00 -51.00   82
 13  \w    110.00 136.00   0.50    0.20    --  100.00  27.00 111.00   52
 14  \w     69.00  94.00   0.50    0.20    --  100.00-122.00-115.00   50
 15  \w     60.00  93.00   0.50    0.20    --  100.00 -97.00 139.00   66
 16  \w     85.00 110.00   0.50    0.20    --  100.00 150.00 127.00   50
 17  \w   -104.00 -51.00   0.50    0.20    --  -38.82 -21.00 120.00  106
 18  \w    -90.00 -65.00   0.50    0.20    --  -38.82 -27.00 -51.00   50
 19  \w     56.00  81.00   0.50    0.20    --   38.82  54.00-120.00   50
 20  \w    -18.00   8.00   0.50    0.20    --   38.82 -43.00-150.00   52
 21  \w     15.00  55.00   0.50    0.20    --   38.82 -43.00-150.00   80
 22  \w     89.00 115.00   0.50    0.20    --  100.00  37.00-120.00   52
 23  \w     55.00  83.00   0.50    0.20    --  100.00-111.00  60.00   56
 24  \w     84.00 156.00   0.50    0.20    --  100.00 111.00   0.00  144
 25  \w     70.00 155.00   0.50    0.20    --  100.00  15.00   0.00  170
 26  \w     34.00 125.00   0.50    0.20    --  100.00 -69.00-180.00  182
 27  \w     36.00  80.00   0.50    0.20    --  100.00-133.00 150.00   88
 28  \w     36.00  82.00   0.50    0.20    --  100.00-133.00-150.00   92
 29  \w    104.00 157.00   0.50    0.20    --  100.00  93.00  30.00  106
 30  \w     77.00 108.50   0.50    0.20    --  100.00-150.00  82.00   63
;
_diffrn_measurement_device 'four-circle diffractometer'
_diffrn_measurement_device_type 'SuperNova, Single source at offset/far, HyPix3000'
_diffrn_measurement_method '\w scans'
_diffrn_orient_matrix_type 'CrysAlisPro convention (1999,Acta A55,543-557)'
_diffrn_orient_matrix_UB_11 0.0649740000
_diffrn_orient_matrix_UB_12 -0.0593066000
_diffrn_orient_matrix_UB_13 -0.0314768000
_diffrn_orient_matrix_UB_21 0.0383342000
_diffrn_orient_matrix_UB_22 -0.0134764000
_diffrn_orient_matrix_UB_23 0.1186209000
_diffrn_orient_matrix_UB_31 -0.2021595000
_diffrn_orient_matrix_UB_32 -0.0216383000
_diffrn_orient_matrix_UB_33 0.0124252000
_diffrn_radiation_monochromator mirror
_diffrn_radiation_probe x-ray
_diffrn_radiation_type CuK\a
_diffrn_radiation_wavelength 1.54184
_diffrn_reflns_av_R_equivalents 0.0314
_diffrn_reflns_av_unetI/netI 0.0247
_diffrn_reflns_Laue_measured_fraction_full 0.999
_diffrn_reflns_Laue_measured_fraction_max 0.999
_diffrn_reflns_limit_h_max 6
_diffrn_reflns_limit_h_min -8
_diffrn_reflns_limit_k_max 27
_diffrn_reflns_limit_k_min -29
_diffrn_reflns_limit_l_max 15
_diffrn_reflns_limit_l_min -15
_diffrn_reflns_number 7905
_diffrn_reflns_point_group_measured_fraction_full 0.999
_diffrn_reflns_point_group_measured_fraction_max 0.999
_diffrn_reflns_theta_full 67.684
_diffrn_reflns_theta_max 69.944
_diffrn_reflns_theta_min 3.705
_diffrn_source 'micro-focus sealed X-ray tube'
_diffrn_source_type 'SuperNova (Cu) X-ray Source'
_exptl_absorpt_coefficient_mu 3.773
_exptl_absorpt_correction_T_max 1.00000
_exptl_absorpt_correction_T_min 0.77050
_exptl_absorpt_correction_type multi-scan
_exptl_absorpt_process_details
;
CrysAlisPro 1.171.40.67a (Rigaku Oxford Diffraction, 2019)
Empirical absorption correction using spherical harmonics,
 implemented in SCALE3 ABSPACK scaling algorithm.
;
_exptl_crystal_colour 'clear blue'
_exptl_crystal_colour_lustre clear
_exptl_crystal_colour_primary blue
_exptl_crystal_density_diffrn 1.667
_exptl_crystal_description prism
_exptl_crystal_F_000 1092
_exptl_crystal_size_max 0.18
_exptl_crystal_size_mid 0.16
_exptl_crystal_size_min 0.1
_refine_diff_density_max 0.561
_refine_diff_density_min -0.462
_refine_diff_density_rms 0.082
_refine_ls_extinction_method none
_refine_ls_goodness_of_fit_ref 1.050
_refine_ls_hydrogen_treatment mixed
_refine_ls_matrix_type full
_refine_ls_number_parameters 163
_refine_ls_number_reflns 2068
_refine_ls_number_restraints 0
_refine_ls_restrained_S_all 1.050
_refine_ls_R_factor_all 0.0357
_refine_ls_R_factor_gt 0.0338
_refine_ls_shift/su_max 0.000
_refine_ls_shift/su_mean 0.000
_refine_ls_structure_factor_coef Fsqd
_refine_ls_weighting_details 'w=1/[\s^2^(Fo^2^)+(0.0532P)^2^+1.6018P] where P=(Fo^2^+2Fc^2^)/3'
_refine_ls_weighting_scheme calc
_refine_ls_wR_factor_gt 0.0929
_refine_ls_wR_factor_ref 0.0951
_reflns_Friedel_coverage 0.000
_reflns_number_gt 1919
_reflns_number_total 2068
_reflns_threshold_expression 'I > 2\s(I)'
_cod_data_source_file YN44.cif
_cod_data_source_block yn44
_cod_database_code 1564851
_shelx_shelxl_version_number 2018/3
_chemical_oxdiff_formula 'Cu1 C16 N4 O2'
_shelx_space_group_comment
;
The symmetry employed for this shelxl refinement is uniquely defined
by the following loop, which should always be used as a source of
symmetry information in preference to the above space-group names.
They are only intended as comments.
;
_shelx_estimated_absorpt_t_max 0.704
_shelx_estimated_absorpt_t_min 0.550
_reflns_odcompleteness_completeness 98.88
_reflns_odcompleteness_iscentric 1
_reflns_odcompleteness_theta 70.93
_olex2_refinement_description
;
1. Fixed Uiso
 At 1.2 times of:
  All C(H) groups
 At 1.5 times of:
  All C(H,H,H) groups
2.a Aromatic/amide H refined with riding coordinates:
 C3(H3), C4(H4), C5(H5), C6(H6)
2.b Idealised Me refined as rotating group:
 C9(H9A,H9B,H9C)
;
_olex2_submission_special_instructions 'No special instructions were received'
_oxdiff_exptl_absorpt_empirical_details
;
Empirical correction (ABSPACK) includes:
- Absorption correction using spherical harmonics
- Frame scaling
;
_oxdiff_exptl_absorpt_empirical_full_max 1.206
_oxdiff_exptl_absorpt_empirical_full_min 0.797

loop_
_space_group_symop_operation_xyz
'x, y, z'
'-x+1/2, -y, z+1/2'
'-x, y+1/2, -z'
'x+1/2, -y+1/2, -z+1/2'
'-x, -y, -z'
'x-1/2, y, -z-1/2'
'x, -y-1/2, z'
'-x-1/2, y-1/2, z-1/2'

loop_
_atom_site_label
_atom_site_type_symbol
_atom_site_fract_x
_atom_site_fract_y
_atom_site_fract_z
_atom_site_U_iso_or_equiv
_atom_site_adp_type
_atom_site_occupancy
_atom_site_site_symmetry_order
_atom_site_calc_flag
_atom_site_refinement_flags_posn
_atom_site_refinement_flags_adp
_atom_site_refinement_flags_occupancy
_atom_site_disorder_assembly
_atom_site_disorder_group
Cu1 Cu 0.75117(4) 0.250000 0.58837(3) 0.01160(15) Uani 1 2 d S T P . .
S1 S 0.76374(6) 0.38305(2) 0.52395(4) 0.01609(16) Uani 1 1 d . . . . .
O1 O 0.4771(3) 0.250000 0.60064(15) 0.0170(4) Uani 1 2 d S T P . .
H1 H 0.427(4) 0.2788(10) 0.626(2) 0.037(7) Uiso 1 1 d . . . . .
O2 O 1.0259(3) 0.250000 0.60376(16) 0.0192(4) Uani 1 2 d S T P . .
H2 H 1.078(4) 0.2796(10) 0.632(2) 0.040(7) Uiso 1 1 d . . . . .
O3 O 0.75632(16) 0.32549(6) 0.79886(11) 0.0180(3) Uani 1 1 d . . . . .
O4 O 0.5870(2) 0.38792(6) 0.47023(11) 0.0268(3) Uani 1 1 d . . . . .
O5 O 0.9265(2) 0.37612(6) 0.45825(11) 0.0278(4) Uani 1 1 d . . . . .
N1 N 0.75272(19) 0.33339(7) 0.61611(14) 0.0150(4) Uani 1 1 d . . . . .
N2 N 0.7502(3) 0.250000 0.41606(19) 0.0187(6) Uani 1 2 d S T P . .
N3 N 0.8081(4) 0.250000 0.22152(18) 0.0215(5) Uani 1 2 d S T P . .
C1 C 0.7666(2) 0.35412(8) 0.71586(16) 0.0144(4) Uani 1 1 d . . . . .
C2 C 0.7959(3) 0.41606(8) 0.71808(15) 0.0155(4) Uani 1 1 d . . . . .
C3 C 0.8240(3) 0.44976(8) 0.80689(15) 0.0194(4) Uani 1 1 d . . . . .
H3 H 0.823941 0.434874 0.875708 0.023 Uiso 1 1 calc R . . . .
C4 C 0.8525(3) 0.50685(8) 0.78930(16) 0.0230(4) Uani 1 1 d . . . . .
H4 H 0.873260 0.530494 0.847306 0.028 Uiso 1 1 calc R . . . .
C5 C 0.8504(3) 0.52896(8) 0.68608(17) 0.0238(4) Uani 1 1 d . . . . .
H5 H 0.868790 0.567218 0.676463 0.029 Uiso 1 1 calc R . . . .
C6 C 0.8213(3) 0.49501(8) 0.59711(16) 0.0211(4) Uani 1 1 d . . . . .
H6 H 0.818521 0.509727 0.528174 0.025 Uiso 1 1 calc R . . . .
C7 C 0.7967(3) 0.43840(8) 0.61582(15) 0.0165(4) Uani 1 1 d . . . . .
C8 C 0.7734(3) 0.250000 0.3247(2) 0.0147(5) Uani 1 2 d S T P . .
C9 C 0.7852(3) 0.30258(10) 0.16186(19) 0.0329(5) Uani 1 1 d . . . . .
H9A H 0.659544 0.305021 0.135005 0.049 Uiso 1 1 calc GR . . . .
H9B H 0.871771 0.303363 0.103050 0.049 Uiso 1 1 calc GR . . . .
H9C H 0.809446 0.333720 0.208513 0.049 Uiso 1 1 calc GR . . . .

loop_
_atom_site_aniso_label
_atom_site_aniso_U_11
_atom_site_aniso_U_22
_atom_site_aniso_U_33
_atom_site_aniso_U_23
_atom_site_aniso_U_13
_atom_site_aniso_U_12
Cu1 0.0147(2) 0.0090(2) 0.0111(2) 0.000 -0.00006(12) 0.000
S1 0.0248(3) 0.0108(3) 0.0126(3) 0.00158(17) 0.00088(15) -0.00146(16)
O1 0.0172(9) 0.0131(9) 0.0209(9) 0.000 0.0012(7) 0.000
O2 0.0176(10) 0.0137(9) 0.0264(10) 0.000 -0.0033(8) 0.000
O3 0.0229(7) 0.0157(7) 0.0155(7) 0.0054(6) 0.0001(5) 0.0003(5)
O4 0.0360(9) 0.0209(7) 0.0234(7) 0.0050(6) -0.0098(6) -0.0018(6)
O5 0.0382(9) 0.0222(7) 0.0229(7) 0.0008(6) 0.0141(6) -0.0034(6)
N1 0.0197(8) 0.0113(8) 0.0142(8) 0.0014(7) 0.0012(5) -0.0004(5)
N2 0.0235(14) 0.0197(13) 0.0130(13) 0.000 0.0005(8) 0.000
N3 0.0296(12) 0.0218(12) 0.0129(11) 0.000 0.0026(10) 0.000
C1 0.0142(8) 0.0126(9) 0.0164(9) 0.0011(8) 0.0004(6) 0.0008(6)
C2 0.0133(8) 0.0139(9) 0.0194(9) 0.0006(7) 0.0011(7) 0.0003(7)
C3 0.0188(9) 0.0199(9) 0.0194(9) -0.0025(7) 0.0022(7) 0.0013(8)
C4 0.0207(9) 0.0207(10) 0.0276(10) -0.0079(8) 0.0019(8) -0.0026(8)
C5 0.0229(10) 0.0145(9) 0.0341(11) -0.0026(8) 0.0061(8) -0.0029(8)
C6 0.0233(10) 0.0159(9) 0.0239(10) 0.0033(7) 0.0037(8) -0.0011(8)
C7 0.0169(8) 0.0144(9) 0.0181(9) -0.0013(7) 0.0022(7) -0.0001(7)
C8 0.0147(12) 0.0123(12) 0.0172(13) 0.000 0.0003(9) 0.000
C9 0.0404(12) 0.0355(13) 0.0228(11) 0.0137(10) 0.0038(9) 0.0039(10)

loop_
_atom_type_symbol
_atom_type_description
_atom_type_scat_dispersion_real
_atom_type_scat_dispersion_imag
_atom_type_scat_source
C C 0.0181 0.0091 'International Tables Vol C Tables 4.2.6.8 and 6.1.1.4'
H H 0.0000 0.0000 'International Tables Vol C Tables 4.2.6.8 and 6.1.1.4'
Cu Cu -1.9646 0.5888 'International Tables Vol C Tables 4.2.6.8 and 6.1.1.4'
N N 0.0311 0.0180 'International Tables Vol C Tables 4.2.6.8 and 6.1.1.4'
O O 0.0492 0.0322 'International Tables Vol C Tables 4.2.6.8 and 6.1.1.4'
S S 0.3331 0.5567 'International Tables Vol C Tables 4.2.6.8 and 6.1.1.4'

loop_
_geom_angle_atom_site_label_1
_geom_angle_atom_site_label_2
_geom_angle_atom_site_label_3
_geom_angle
_geom_angle_site_symmetry_1
_geom_angle_site_symmetry_3
_geom_angle_publ_flag
O1 Cu1 O2 169.92(9) . . ?
O1 Cu1 N1 89.54(4) . . ?
O1 Cu1 N1 89.54(4) . 7_565 ?
O1 Cu1 N2 94.30(8) . . ?
O2 Cu1 N1 88.73(4) . 7_565 ?
O2 Cu1 N1 88.73(4) . . ?
O2 Cu1 N2 95.78(8) . . ?
N1 Cu1 N1 160.23(10) 7_565 . ?
N1 Cu1 N2 99.88(5) . . ?
N1 Cu1 N2 99.88(5) 7_565 . ?
O4 S1 N1 109.99(8) . . ?
O4 S1 C7 111.16(9) . . ?
O5 S1 O4 117.10(10) . . ?
O5 S1 N1 110.76(8) . . ?
O5 S1 C7 110.51(9) . . ?
N1 S1 C7 95.16(9) . . ?
Cu1 O1 H1 117.0(19) . 7_565 ?
Cu1 O1 H1 117.0(19) . . ?
H1 O1 H1 110(4) . 7_565 ?
Cu1 O2 H2 117.8(18) . 7_565 ?
Cu1 O2 H2 117.8(18) . . ?
H2 O2 H2 108(3) . 7_565 ?
S1 N1 Cu1 125.92(10) . . ?
C1 N1 Cu1 121.46(13) . . ?
C1 N1 S1 112.21(13) . . ?
C8 N2 Cu1 171.5(2) . . ?
C8 N3 C9 118.51(13) . . ?
C8 N3 C9 118.51(13) . 7_565 ?
C9 N3 C9 117.4(3) 7_565 . ?
O3 C1 N1 124.49(18) . . ?
O3 C1 C2 122.45(18) . . ?
N1 C1 C2 113.07(16) . . ?
C3 C2 C1 127.60(17) . . ?
C7 C2 C1 111.39(16) . . ?
C7 C2 C3 121.00(18) . . ?
C2 C3 H3 121.2 . . ?
C2 C3 C4 117.53(18) . . ?
C4 C3 H3 121.2 . . ?
C3 C4 H4 119.5 . . ?
C5 C4 C3 120.93(18) . . ?
C5 C4 H4 119.5 . . ?
C4 C5 H5 119.3 . . ?
C6 C5 C4 121.37(18) . . ?
C6 C5 H5 119.3 . . ?
C5 C6 H6 121.5 . . ?
C7 C6 C5 116.94(18) . . ?
C7 C6 H6 121.5 . . ?
C2 C7 S1 108.13(14) . . ?
C6 C7 S1 129.66(15) . . ?
C6 C7 C2 122.21(18) . . ?
N2 C8 N3 177.4(3) . . ?
N3 C9 H9A 109.5 . . ?
N3 C9 H9B 109.5 . . ?
N3 C9 H9C 109.5 . . ?
H9A C9 H9B 109.5 . . ?
H9A C9 H9C 109.5 . . ?
H9B C9 H9C 109.5 . . ?

loop_
_geom_bond_atom_site_label_1
_geom_bond_atom_site_label_2
_geom_bond_distance
_geom_bond_site_symmetry_2
_geom_bond_publ_flag
Cu1 O1 1.963(2) . ?
Cu1 O2 1.971(2) . ?
Cu1 N1 2.0197(17) 7_565 ?
Cu1 N1 2.0197(17) . ?
Cu1 N2 2.152(2) . ?
S1 O4 1.4339(15) . ?
S1 O5 1.4325(15) . ?
S1 N1 1.6538(17) . ?
S1 C7 1.7652(19) . ?
O1 H1 0.84(2) . ?
O1 H1 0.84(2) 7_565 ?
O2 H2 0.87(3) . ?
O2 H2 0.87(3) 7_565 ?
O3 C1 1.244(2) . ?
N1 C1 1.344(3) . ?
N2 C8 1.153(4) . ?
N3 C8 1.312(4) . ?
N3 C9 1.468(2) 7_565 ?
N3 C9 1.468(2) . ?
C1 C2 1.493(3) . ?
C2 C3 1.384(3) . ?
C2 C7 1.384(3) . ?
C3 H3 0.9300 . ?
C3 C4 1.395(3) . ?
C4 H4 0.9300 . ?
C4 C5 1.393(3) . ?
C5 H5 0.9300 . ?
C5 C6 1.391(3) . ?
C6 H6 0.9300 . ?
C6 C7 1.382(3) . ?
C9 H9A 0.9600 . ?
C9 H9B 0.9600 . ?
C9 H9C 0.9600 . ?

loop_
_geom_torsion_atom_site_label_1
_geom_torsion_atom_site_label_2
_geom_torsion_atom_site_label_3
_geom_torsion_atom_site_label_4
_geom_torsion
_geom_torsion_site_symmetry_1
_geom_torsion_site_symmetry_2
_geom_torsion_site_symmetry_3
_geom_torsion_site_symmetry_4
_geom_torsion_publ_flag
Cu1 N1 C1 O3 -9.3(2) . . . . ?
Cu1 N1 C1 C2 170.81(11) . . . . ?
S1 N1 C1 O3 177.65(13) . . . . ?
S1 N1 C1 C2 -2.28(18) . . . . ?
O3 C1 C2 C3 3.2(3) . . . . ?
O3 C1 C2 C7 -178.20(16) . . . . ?
O4 S1 N1 Cu1 74.31(11) . . . . ?
O4 S1 N1 C1 -112.97(13) . . . . ?
O4 S1 C7 C2 113.04(14) . . . . ?
O4 S1 C7 C6 -67.3(2) . . . . ?
O5 S1 N1 Cu1 -56.71(12) . . . . ?
O5 S1 N1 C1 116.01(13) . . . . ?
O5 S1 C7 C2 -115.17(14) . . . . ?
O5 S1 C7 C6 64.5(2) . . . . ?
N1 S1 C7 C2 -0.72(14) . . . . ?
N1 S1 C7 C6 178.93(19) . . . . ?
N1 C1 C2 C3 -176.83(17) . . . . ?
N1 C1 C2 C7 1.7(2) . . . . ?
C1 C2 C3 C4 178.63(17) . . . . ?
C1 C2 C7 S1 -0.41(19) . . . . ?
C1 C2 C7 C6 179.91(18) . . . . ?
C2 C3 C4 C5 0.7(3) . . . . ?
C3 C2 C7 S1 178.26(15) . . . . ?
C3 C2 C7 C6 -1.4(3) . . . . ?
C3 C4 C5 C6 -0.5(3) . . . . ?
C4 C5 C6 C7 -0.7(3) . . . . ?
C5 C6 C7 S1 -177.98(15) . . . . ?
C5 C6 C7 C2 1.6(3) . . . . ?
C7 S1 N1 Cu1 -170.94(10) . . . . ?
C7 S1 N1 C1 1.77(13) . . . . ?
C7 C2 C3 C4 0.2(3) . . . . ?
